data_2010156
loop_
_publ_author_name
'Suravajjala, S.'
'Cervantes-Lee, F.'
'Porter, L.C.'

_publ_section_title
;
 (\h^6^-Fluorene)(\h^6^-1-isopropyl-4-methylbenzene)ruthenium(II)
 bis(tetrafluoroborate), [Ru(C~10~H~14~)(C~13~H~10~)](BF~4~)~2~
;
_journal_issue 11
_journal_name_full 'Acta Crystallographica Section C'
_journal_page_first 1678
_journal_page_last 1681
_journal_paper_doi 10.1107/S010827019400051X
_journal_volume 50
_journal_year 1994
_chemical_formula_moiety 'C23 H24 Ru,2(B F4)'
_chemical_formula_sum 'C23 H24 B2 F8 Ru'
_chemical_formula_weight 575.1
_symmetry_cell_setting orthorhombic
_symmetry_space_group_name_Hall 'P 2ac 2ab'
_symmetry_space_group_name_H-M 'P 21 21 21'
_atom_type_scat_source IntTabIV
_cell_angle_alpha 90
_cell_angle_beta 90
_cell_angle_gamma 90
_cell_formula_units_Z 4
_cell_length_a 8.445(2)
_cell_length_b 16.345(5)
_cell_length_c 16.413(5)
_cell_measurement_reflns_used 25
_cell_measurement_temperature 295
_cell_measurement_theta_max 15.0
_cell_measurement_theta_min 7.5
_cell_volume 2265.5(11)
_diffrn_measurement_device 'Siemens R3m/V'
_diffrn_measurement_method \w
_diffrn_radiation_type MoK\a
_diffrn_radiation_wavelength 0.71073
_diffrn_reflns_av_R_equivalents 0.1972
_diffrn_reflns_limit_h_max 9
_diffrn_reflns_limit_h_min 0
_diffrn_reflns_limit_k_max 0
_diffrn_reflns_limit_k_min -17
_diffrn_reflns_limit_l_max 2
_diffrn_reflns_limit_l_min -17
_diffrn_reflns_number 2001
_diffrn_reflns_theta_max 22.50
_diffrn_standards_decay_% <2
_diffrn_standards_interval_count 97
_diffrn_standards_number 3
_exptl_absorpt_coefficient_mu 0.751
_exptl_absorpt_correction_T_max 0.4648
_exptl_absorpt_correction_T_min 0.4485
_exptl_absorpt_correction_type empirical
_exptl_crystal_colour amber
_exptl_crystal_density_diffrn 1.686
_exptl_crystal_description 'Regularly-shaped fragment'
_exptl_crystal_size_max 0.44
_exptl_crystal_size_mid 0.36
_exptl_crystal_size_min 0.28
_refine_diff_density_max 0.49
_refine_diff_density_min -0.33
_refine_ls_goodness_of_fit_obs 2.18
_refine_ls_hydrogen_treatment noref
_refine_ls_number_parameters 307
_refine_ls_number_reflns 1948
_refine_ls_R_factor_obs 0.0275
_refine_ls_shift/esd_max 0.001
_refine_ls_structure_factor_coef F
_refine_ls_weighting_details w=1/\s^2^(F)
_refine_ls_weighting_scheme calc
_refine_ls_wR_factor_obs 0.0231
_reflns_number_observed 1948
_reflns_number_total 1948
_reflns_observed_criterion I>\s(I)
_cod_data_source_file cd1066.cif
_cod_data_source_block cd1066_structure_1_of_1
_cod_depositor_comments
;
The following automatic conversions were performed:

'_refine_ls_weighting_scheme' value 'w=1/\s^2^(F)' was changed to
'calc'. New tag '_refine_ls_weighting_details' was created. The value
of the new tag was set to 'w=1/\s^2^(F)'.

Automatic conversion script
Id: cif_fix_values 3143 2015-03-26 13:38:13Z robertas 
;
_cod_original_formula_sum 'C23 H24 B2 F8 Ru1'
_cod_database_code 2010156

loop_
_atom_site_label
_atom_site_fract_x
_atom_site_fract_y
_atom_site_fract_z
_atom_site_U_iso_or_equiv
Ru -.91000(10) -.08330(10) -.83620(10) .0350(10)
F(1) -1.1070(6) .1438(2) -.6449(2) .098(2)
F(2) -.9623(4) .0674(2) -.5586(2) .0720(10)
F(3) -.9285(4) .2046(2) -.5672(2) .0790(10)
F(4) -1.1458(5) .1546(2) -.5109(3) .112(2)
F(5) -1.5107(6) -.3590(3) -.7033(4) .152(3)
F(6) -1.3068(7) -.2971(3) -.6537(3) .134(2)
F(7) -1.4169(6) -.2507(2) -.7660(3) .112(2)
F(8) -1.2849(7) -.3682(3) -.7630(3) .126(2)
B(1) -1.0336(8) .1411(4) -.5711(4) .046(2)
B(2) -1.3878(11) -.3176(4) -.7227(4) .063(3)
C(1) -.8300(6) -.1086(3) -.9640(3) .042(2)
C(2) -.7628(7) -.1660(3) -.9122(4) .052(2)
C(3) -.6724(7) -.1382(4) -.8453(6) .059(3)
C(4) -.6557(7) -.0549(4) -.8309(7) .063(2)
C(5) -.7275(7) .0018(4) -.8831(4) .056(2)
C(6) -.8117(6) -.0244(3) -.9489(3) .040(2)
C(7) -.9699(7) -.0341(4) -1.0630(4) .049(2)
C(8) -1.0644(7) -.0059(4) -1.1279(4) .067(3)
C(9) -1.0832(8) .0774(5) -1.1360(3) .074(3)
C(10) -1.0122(8) .1309(4) -1.0829(4) .077(3)
C(11) -.9214(9) .1044(3) -1.0194(4) .061(2)
C(12) -.9006(7) .0223(3) -1.0109(3) .044(2)
C(13) -.9284(8) -.1203(3) -1.0403(4) .061(2)
C(14) -1.2491(7) .0091(3) -.9032(3) .055(2)
C(15) -.9131(9) -.1694(3) -.6459(3) .056(2)
C(16) -1.0094(8) -.1601(4) -.5681(3) .076(3)
C(17) -.8739(8) -.2593(3) -.6609(4) .074(3)
C(21) -1.0760(8) .0021(3) -.7773(3) .048(2)
C(22) -.9952(7) -.0403(3) -.7163(3) .049(2)
C(23) -.9957(7) -.1270(3) -.7144(3) .042(2)
C(24) -1.0784(8) -.1684(3) -.7768(3) .041(2)
C(25) -1.1593(6) -.1254(3) -.8377(6) .040(2)
C(26) -1.1623(6) -.0383(3) -.8385(6) .042(2)
H(2A) -.7895 -.2229 -.9169 .080
H(3A) -.6368 -.1758 -.8043 .080
H(4A) -.6119 -.0360 -.7804 .080
H(5A) -.7305 .0584 -.8677 .080
H(8A) -1.1137 -.0433 -1.1652 .080
H(9A) -1.1474 .0988 -1.1794 .080
H(10A) -1.0267 .1886 -1.0904 .080
H(11A) -.8738 .1426 -.9824 .080
H(13A) -.8692 -.1472 -1.0825 .080
H(13B) -1.0217 -.1517 -1.0284 .080
H(14A) -1.3357 .0195 -.8858 .080
H(14B) -1.2508 -.0225 -.9525 .080
H(14C) -1.1961 .0601 -.9131 .080
H(15A) -.8144 -.1415 -.6377 .080
H(16A) -1.0230 -.1031 -.5598 .080
H(16B) -.9500 -.1806 -.5226 .080
H(16C) -1.1069 -.1899 -.5728 .080
H(17A) -.8133 -.2637 -.7102 .080
H(17B) -.9703 -.2899 -.6664 .080
H(17C) -.8134 -.2806 -.6162 .080
H(21A) -1.0582 .0598 -.7833 .080
H(22A) -.9245 -.0109 -.6811 .080
H(24A) -1.0625 -.2263 -.7829 .080
H(25A) -1.1992 -.1540 -.8845 .080

loop_
_geom_angle_atom_site_label_1
_geom_angle_atom_site_label_2
_geom_angle_atom_site_label_3
_geom_angle
_geom_angle_publ_flag
F(1) B(1) F(2) 111.4(5) yes
F(2) B(1) F(3) 112.2(5) yes
F(2) B(1) F(4) 109.6(5) yes
F(5) B(2) F(6) 109.2(6) yes
F(6) B(2) F(7) 109.6(6) yes
F(6) B(2) F(8) 103.3(7) yes
C(2) C(1) C(6) 120.5(5) yes
C(6) C(1) C(13) 109.2(5) yes
C(2) C(3) C(4) 120.2(7) yes
C(4) C(5) C(6) 120.2(6) yes
C(1) C(6) C(12) 109.1(5) yes
C(8) C(7) C(12) 119.2(5) yes
C(12) C(7) C(13) 112.0(5) yes
C(8) C(9) C(10) 121.1(6) yes
C(10) C(11) C(12) 117.6(6) yes
C(6) C(12) C(11) 130.2(5) yes
C(1) C(13) C(7) 102.4(5) yes
C(16) C(15) C(23) 109.6(5) yes
C(22) C(21) C(26) 122.2(5) yes
C(15) C(23) C(22) 118.7(5) yes
C(22) C(23) C(24) 117.7(5) yes
C(24) C(25) C(26) 121.1(7) yes
C(14) C(26) C(25) 121.9(7) yes
F(1) B(1) F(3) 108.2(5) yes
F(1) B(1) F(4) 108.5(5) yes
F(3) B(1) F(4) 106.9(5) yes
F(5) B(2) F(7) 114.8(8) yes
F(5) B(2) F(8) 108.4(6) yes
F(7) B(2) F(8) 110.9(6) yes
C(2) C(1) C(13) 130.3(5) yes
C(1) C(2) C(3) 118.7(5) yes
C(3) C(4) C(5) 120.1(8) yes
C(1) C(6) C(5) 120.3(5) yes
C(5) C(6) C(12) 130.5(5) yes
C(8) C(7) C(13) 128.9(6) yes
C(7) C(8) C(9) 117.5(6) yes
C(9) C(10) C(11) 121.9(6) yes
C(6) C(12) C(7) 107.2(5) yes
C(7) C(12) C(11) 122.6(5) yes
C(16) C(15) C(17) 110.4(5) yes
C(17) C(15) C(23) 115.2(5) yes
C(21) C(22) C(23) 120.7(5) yes
C(15) C(23) C(24) 123.6(5) yes
C(23) C(24) C(25) 121.2(5) yes
C(14) C(26) C(21) 121.1(5) yes
C(21) C(26) C(25) 117.0(6) yes

loop_
_geom_bond_atom_site_label_1
_geom_bond_atom_site_label_2
_geom_bond_distance
_geom_bond_publ_flag
Ru C(1) 2.243(5) yes
Ru C(3) 2.203(6) yes
Ru C(5) 2.214(6) yes
Ru C(21) 2.202(6) yes
Ru C(23) 2.242(5) yes
Ru C(25) 2.215(5) yes
F(1) B(1) 1.361(8) yes
F(3) B(1) 1.367(7) yes
F(5) B(2) 1.279(10) yes
F(7) B(2) 1.327(8) yes
C(1) C(2) 1.388(8) yes
C(1) C(13) 1.515(8) yes
C(3) C(4) 1.389(9) yes
C(5) C(6) 1.362(8) yes
C(7) C(8) 1.408(9) yes
C(7) C(13) 1.499(8) yes
C(9) C(10) 1.372(10) yes
C(11) C(12) 1.360(7) yes
C(15) C(16) 1.521(8) yes
C(15) C(23) 1.494(8) yes
C(21) C(26) 1.405(9) yes
C(23) C(24) 1.413(8) yes
C(25) C(26) 1.424(7) yes
Ru C(2) 2.220(6) yes
Ru C(4) 2.199(6) yes
Ru C(6) 2.245(6) yes
Ru C(22) 2.210(6) yes
Ru C(24) 2.215(6) yes
Ru C(26) 2.254(5) yes
F(2) B(1) 1.362(7) yes
F(4) B(1) 1.387(8) yes
F(6) B(2) 1.365(10) yes
F(8) B(2) 1.370(10) yes
C(1) C(6) 1.408(7) yes
C(2) C(3) 1.412(10) yes
C(4) C(5) 1.399(10) yes
C(6) C(12) 1.478(8) yes
C(7) C(12) 1.386(8) yes
C(8) C(9) 1.378(10) yes
C(10) C(11) 1.364(10) yes
C(14) C(26) 1.506(9) yes
C(15) C(17) 1.525(8) yes
C(21) C(22) 1.395(8) yes
C(22) C(23) 1.417(8) yes
C(24) C(25) 1.401(9) yes
